data_1568630
loop_
_publ_author_name
'Bouley, Bailey S.'
'Tang, Fengzhi'
'Bae, Dae Young'
'Mirica, Liviu M.'

_publ_section_title
;
 C-H bond activation <i>via</i> concerted metalation-deprotonation at a
 palladium(iii) center.
;
_journal_issue 14
_journal_name_full 'Chemical science'
_journal_page_first 3800
_journal_page_last 3808
_journal_paper_doi 10.1039/d3sc00034f
_journal_volume 14
_journal_year 2023
_chemical_formula_moiety 'C26 H32 N4 Pd, 2(Cl O4), 2(C2 H3 N)'
_chemical_formula_sum 'C30 H38 Cl2 N6 O8 Pd'
_chemical_formula_weight 787.96
_space_group_crystal_system orthorhombic
_space_group_IT_number 31
_space_group_name_Hall 'P 2ac -2'
_space_group_name_H-M_alt 'P m n 21'
_atom_sites_solution_hydrogens geom
_atom_sites_solution_primary direct
_atom_sites_solution_secondary difmap
_audit_creation_method SHELXL-2013
_audit_update_record
;
2021-12-18 deposited with the CCDC.	2023-03-13 downloaded from the CCDC.
;
_cell_angle_alpha 90
_cell_angle_beta 90
_cell_angle_gamma 90
_cell_formula_units_Z 2
_cell_length_a 17.1932(5)
_cell_length_b 11.4548(3)
_cell_length_c 8.6473(3)
_cell_measurement_reflns_used 9940
_cell_measurement_temperature 173(2)
_cell_measurement_theta_max 30.00
_cell_measurement_theta_min 2.64
_cell_volume 1703.04(9)
_computing_cell_refinement 'Bruker SAINT'
_computing_data_collection 'Bruker APEX2'
_computing_data_reduction 'Bruker SAINT'
_computing_molecular_graphics 'Bruker SHELXTL'
_computing_publication_material 'Bruker SHELXTL'
_computing_structure_refinement 'SHELXL-2013 (Sheldrick, 2013)'
_computing_structure_solution 'SHELXS-97 (Sheldrick, 2008)'
_diffrn_ambient_temperature 173(2)
_diffrn_measured_fraction_theta_full 0.999
_diffrn_measured_fraction_theta_max 0.998
_diffrn_measurement_device_type 'Bruker APEX-II CCD'
_diffrn_measurement_method '\f and \w scans'
_diffrn_radiation_type MoK\a
_diffrn_radiation_wavelength 0.71073
_diffrn_reflns_av_R_equivalents 0.0439
_diffrn_reflns_av_unetI/netI 0.0300
_diffrn_reflns_Laue_measured_fraction_full 0.999
_diffrn_reflns_Laue_measured_fraction_max 0.998
_diffrn_reflns_limit_h_max 24
_diffrn_reflns_limit_h_min -24
_diffrn_reflns_limit_k_max 16
_diffrn_reflns_limit_k_min -16
_diffrn_reflns_limit_l_max 11
_diffrn_reflns_limit_l_min -12
_diffrn_reflns_number 37189
_diffrn_reflns_point_group_measured_fraction_full 0.993
_diffrn_reflns_point_group_measured_fraction_max 0.975
_diffrn_reflns_theta_full 25.242
_diffrn_reflns_theta_max 31.074
_diffrn_reflns_theta_min 2.136
_exptl_absorpt_coefficient_mu 0.759
_exptl_absorpt_correction_T_max 0.7462
_exptl_absorpt_correction_T_min 0.6809
_exptl_absorpt_correction_type multi-scan
_exptl_absorpt_process_details 'sadabs v2012/1'
_exptl_crystal_colour orange
_exptl_crystal_density_diffrn 1.537
_exptl_crystal_description plate
_exptl_crystal_F_000 808
_exptl_crystal_size_max 0.354
_exptl_crystal_size_mid 0.316
_exptl_crystal_size_min 0.092
_refine_diff_density_max 0.700
_refine_diff_density_min -0.453
_refine_diff_density_rms 0.061
_refine_ls_abs_structure_details
; 
 Flack x determined using 2196 quotients [(I+)-(I-)]/[(I+)+(I-)] 
 (Parsons and Flack (2004), Acta Cryst. A60, s61). 
;
_refine_ls_abs_structure_Flack 0.028(10)
_refine_ls_extinction_method none
_refine_ls_goodness_of_fit_ref 1.049
_refine_ls_hydrogen_treatment constr
_refine_ls_matrix_type full
_refine_ls_number_parameters 234
_refine_ls_number_reflns 5494
_refine_ls_number_restraints 7
_refine_ls_restrained_S_all 1.055
_refine_ls_R_factor_all 0.0314
_refine_ls_R_factor_gt 0.0267
_refine_ls_shift/su_max 0.001
_refine_ls_shift/su_mean 0.000
_refine_ls_structure_factor_coef Fsqd
_refine_ls_weighting_details 'w=1/[\s^2^(Fo^2^)+(0.0321P)^2^+0.2948P] where P=(Fo^2^+2Fc^2^)/3'
_refine_ls_weighting_scheme calc
_refine_ls_wR_factor_gt 0.0610
_refine_ls_wR_factor_ref 0.0634
_reflns_Friedel_coverage 0.847
_reflns_Friedel_fraction_full 0.987
_reflns_Friedel_fraction_max 0.951
_reflns_number_gt 5111
_reflns_number_total 5494
_reflns_threshold_expression 'I > 2\s(I)'
_cod_data_source_file d3sc00034f2.cif
_cod_data_source_block l6813
_cod_depositor_comments 'Adding full bibliography for 1568629--1568633.cif.'
_cod_database_code 1568630
_shelx_space_group_comment
; 
The symmetry employed for this shelxl refinement is uniquely defined 
by the following loop, which should always be used as a source of 
symmetry information in preference to the above space-group names. 
They are only intended as comments. 
;
_shelx_estimated_absorpt_t_min 0.775
_shelx_estimated_absorpt_t_max 0.933
_shelxl_version_number 2013-3

loop_
_space_group_symop_operation_xyz
'x, y, z'
'-x+1/2, -y, z+1/2'
'x+1/2, -y, z+1/2'
'-x, y, z'

loop_
_atom_site_label
_atom_site_type_symbol
_atom_site_fract_x
_atom_site_fract_y
_atom_site_fract_z
_atom_site_U_iso_or_equiv
_atom_site_adp_type
_atom_site_occupancy
_atom_site_site_symmetry_order
_atom_site_calc_flag
_atom_site_refinement_flags_posn
_atom_site_refinement_flags_adp
_atom_site_refinement_flags_occupancy
_atom_site_disorder_assembly
_atom_site_disorder_group
Pd1 Pd 1.0000 0.64814(2) 0.02332(3) 0.01737(6) Uani 1 2 d S T P . .
Cl1 Cl 0.78103(4) 0.70942(6) 0.54156(10) 0.03290(17) Uani 1 1 d D . . . .
O1 O 0.7122(2) 0.7099(3) 0.6323(5) 0.0747(11) Uani 1 1 d D . . . .
O2 O 0.81009(17) 0.5917(2) 0.5387(4) 0.0565(7) Uani 1 1 d D . . . .
O3 O 0.76295(19) 0.7417(2) 0.3875(3) 0.0533(7) Uani 1 1 d D . . . .
O4 O 0.83499(19) 0.7877(3) 0.6074(4) 0.0696(10) Uani 1 1 d D . . . .
N1 N 1.0000 0.5207(4) 0.1923(5) 0.0221(9) Uani 1 2 d S T P . .
N2 N 1.0000 0.5052(4) -0.1218(5) 0.0202(8) Uani 1 2 d S T P . .
N3 N 0.87886(11) 0.60915(16) 0.0280(4) 0.0218(4) Uani 1 1 d . . . . .
C1 C 0.9316(2) 0.4749(3) 0.2330(4) 0.0234(6) Uani 1 1 d . . . . .
C2 C 0.8640(2) 0.5470(3) 0.1795(4) 0.0251(7) Uani 1 1 d . . . . .
H2A H 0.8516 0.6057 0.2598 0.030 Uiso 1 1 calc R U . . .
H2B H 0.8180 0.4957 0.1676 0.030 Uiso 1 1 calc R U . . .
C3 C 0.8638(2) 0.5291(3) -0.1076(5) 0.0275(8) Uani 1 1 d . . . . .
H3A H 0.8181 0.4796 -0.0845 0.033 Uiso 1 1 calc R U . . .
H3B H 0.8513 0.5768 -0.1998 0.033 Uiso 1 1 calc R U . . .
C4 C 0.93161(19) 0.4525(3) -0.1437(4) 0.0230(6) Uani 1 1 d . . . . .
C5 C 0.9297(2) 0.3760(3) 0.3246(4) 0.0301(7) Uani 1 1 d . . . . .
H5 H 0.8817 0.3420 0.3554 0.036 Uiso 1 1 calc R U . . .
C6 C 1.0000 0.3284(4) 0.3697(6) 0.0333(10) Uani 1 2 d S T P . .
H6 H 1.0000 0.2609 0.4336 0.040 Uiso 1 2 calc R U P . .
C7 C 0.9295(2) 0.3395(3) -0.2024(4) 0.0314(7) Uani 1 1 d . . . . .
H7 H 0.8816 0.3008 -0.2212 0.038 Uiso 1 1 calc R U . . .
C8 C 1.0000 0.2855(4) -0.2326(5) 0.0338(10) Uani 1 2 d S T P . .
H8 H 1.0000 0.2091 -0.2753 0.041 Uiso 1 2 calc R U P . .
C9 C 1.0000 0.7859(5) 0.1669(6) 0.0214(10) Uani 1 2 d S T P . .
C10 C 1.0000 0.7734(4) 0.3267(5) 0.0267(8) Uani 1 2 d S T P . .
H10 H 1.0000 0.6979 0.3723 0.032 Uiso 1 2 calc R U P . .
C11 C 1.0000 0.8719(4) 0.4184(5) 0.0309(9) Uani 1 2 d S T P . .
H11 H 1.0000 0.8645 0.5278 0.037 Uiso 1 2 calc R U P . .
C12 C 0.82154(14) 0.7065(2) 0.0194(5) 0.0304(5) Uani 1 1 d . . . . .
H12A H 0.8312 0.7616 0.1039 0.046 Uiso 1 1 calc R U . . .
H12B H 0.7687 0.6750 0.0286 0.046 Uiso 1 1 calc R U . . .
H12C H 0.8270 0.7468 -0.0799 0.046 Uiso 1 1 calc R U . . .
C13 C 1.0000 0.9925(4) 0.1924(6) 0.0302(9) Uani 1 2 d S T P . .
H13 H 1.0000 1.0683 0.1477 0.036 Uiso 1 2 calc R U P . .
C14 C 1.0000 0.8946(4) 0.0957(6) 0.0205(9) Uani 1 2 d S T P . .
C15 C 1.0000 0.9016(4) -0.0788(6) 0.0230(10) Uani 1 2 d S T P . .
C16 C 1.0000 0.7746(4) -0.1454(6) 0.0210(10) Uani 1 2 d S T P . .
H16A H 1.0465 0.7642 -0.2115 0.025 Uiso 0.5 1 calc R U P . .
H16B H 0.9535 0.7642 -0.2115 0.025 Uiso 0.5 1 calc R U P . .
C17 C 0.92743(18) 0.9678(2) -0.1340(4) 0.0329(7) Uani 1 1 d . . . . .
H17A H 0.8807 0.9285 -0.0951 0.049 Uiso 1 1 calc R U . . .
H17B H 0.9263 0.9689 -0.2473 0.049 Uiso 1 1 calc R U . . .
H17C H 0.9290 1.0480 -0.0948 0.049 Uiso 1 1 calc R U . . .
C18 C 1.0000 0.9814(4) 0.3511(6) 0.0318(9) Uani 1 2 d S T P . .
H18 H 1.0000 1.0492 0.4145 0.038 Uiso 1 2 calc R U P . .
N1S N 0.65577(19) 0.8565(2) 1.0268(8) 0.0536(7) Uani 1 1 d . . . . .
C1S C 0.6776(2) 0.9126(3) 0.9275(5) 0.0421(9) Uani 1 1 d . . . . .
C2S C 0.7047(2) 0.9830(3) 0.7980(6) 0.0507(10) Uani 1 1 d . . . . .
H2SA H 0.7468 0.9419 0.7444 0.076 Uiso 1 1 calc R U . . .
H2SB H 0.7240 1.0581 0.8364 0.076 Uiso 1 1 calc R U . . .
H2SC H 0.6616 0.9965 0.7260 0.076 Uiso 1 1 calc R U . . .

loop_
_atom_site_aniso_label
_atom_site_aniso_U_11
_atom_site_aniso_U_22
_atom_site_aniso_U_33
_atom_site_aniso_U_23
_atom_site_aniso_U_13
_atom_site_aniso_U_12
Pd1 0.02311(11) 0.01446(9) 0.01453(12) 0.00075(15) 0.000 0.000
Cl1 0.0387(3) 0.0361(3) 0.0239(5) -0.0030(3) 0.0015(3) -0.0061(2)
O1 0.079(2) 0.0537(18) 0.091(3) -0.0175(18) 0.053(2) -0.0222(17)
O2 0.0820(17) 0.0507(13) 0.0367(17) 0.0040(16) -0.0015(19) 0.0224(13)
O3 0.079(2) 0.0466(14) 0.0340(15) 0.0020(12) -0.0107(15) 0.0123(15)
O4 0.060(2) 0.083(2) 0.065(2) -0.0228(19) -0.0119(16) -0.0307(17)
N1 0.031(2) 0.0172(17) 0.0181(19) 0.0028(14) 0.000 0.000
N2 0.028(2) 0.0169(16) 0.0155(18) 0.0025(14) 0.000 0.000
N3 0.0244(9) 0.0200(7) 0.0208(10) 0.0008(15) 0.0017(15) 0.0018(6)
C1 0.0346(16) 0.0215(13) 0.0141(14) 0.0006(10) 0.0009(12) -0.0028(11)
C2 0.0263(17) 0.0271(15) 0.0220(17) 0.0067(12) 0.0049(12) -0.0007(12)
C3 0.0318(19) 0.0273(15) 0.0234(17) 0.0018(12) -0.0039(13) -0.0014(13)
C4 0.0326(15) 0.0230(13) 0.0135(14) 0.0021(10) -0.0020(12) -0.0027(11)
C5 0.0425(17) 0.0252(13) 0.0226(16) 0.0064(12) 0.0031(13) -0.0049(12)
C6 0.051(3) 0.0228(18) 0.026(2) 0.0073(17) 0.000 0.000
C7 0.0464(18) 0.0235(13) 0.0243(17) -0.0017(11) -0.0027(14) -0.0093(12)
C8 0.057(3) 0.0186(17) 0.026(2) -0.0048(17) 0.000 0.000
C9 0.023(2) 0.022(2) 0.019(2) -0.0026(17) 0.000 0.000
C10 0.033(2) 0.0255(18) 0.022(2) -0.0023(15) 0.000 0.000
C11 0.033(2) 0.036(2) 0.023(2) -0.0080(17) 0.000 0.000
C12 0.0289(11) 0.0286(11) 0.0336(14) 0.008(2) 0.0072(19) 0.0072(9)
C13 0.030(2) 0.0195(17) 0.041(3) -0.0053(17) 0.000 0.000
C14 0.018(2) 0.0163(19) 0.027(2) -0.0016(16) 0.000 0.000
C15 0.028(2) 0.022(2) 0.019(2) 0.0019(16) 0.000 0.000
C16 0.030(2) 0.0159(19) 0.018(2) 0.0037(16) 0.000 0.000
C17 0.0377(17) 0.0231(13) 0.0379(19) 0.0039(12) -0.0071(14) 0.0057(12)
C18 0.035(2) 0.0271(19) 0.034(3) -0.0139(18) 0.000 0.000
N1S 0.0604(17) 0.0407(14) 0.060(2) 0.001(2) -0.008(3) 0.0099(13)
C1S 0.0382(19) 0.0307(16) 0.057(3) -0.0064(17) -0.0095(17) 0.0068(14)
C2S 0.044(2) 0.0405(19) 0.067(3) 0.0015(19) -0.002(2) 0.0010(16)

loop_
_atom_type_symbol
_atom_type_description
_atom_type_scat_dispersion_real
_atom_type_scat_dispersion_imag
_atom_type_scat_source
C C 0.0033 0.0016 'International Tables Vol C Tables 4.2.6.8 and 6.1.1.4'
H H 0.0000 0.0000 'International Tables Vol C Tables 4.2.6.8 and 6.1.1.4'
N N 0.0061 0.0033 'International Tables Vol C Tables 4.2.6.8 and 6.1.1.4'
O O 0.0106 0.0060 'International Tables Vol C Tables 4.2.6.8 and 6.1.1.4'
Cl Cl 0.1484 0.1585 'International Tables Vol C Tables 4.2.6.8 and 6.1.1.4'
Pd Pd -0.9988 1.0072 'International Tables Vol C Tables 4.2.6.8 and 6.1.1.4'

loop_
_geom_angle_atom_site_label_1
_geom_angle_atom_site_label_2
_geom_angle_atom_site_label_3
_geom_angle
_geom_angle_site_symmetry_1
_geom_angle_site_symmetry_3
_geom_angle_publ_flag
C9 Pd1 C16 83.39(17) . . ?
C9 Pd1 N2 179.3(2) . . ?
C16 Pd1 N2 97.34(19) . . ?
C9 Pd1 N1 96.8(2) . . ?
C16 Pd1 N1 179.8(2) . . ?
N2 Pd1 N1 82.48(14) . . ?
C9 Pd1 N3 98.81(8) . . ?
C16 Pd1 N3 99.27(8) . . ?
N2 Pd1 N3 81.09(7) . . ?
N1 Pd1 N3 80.70(8) . . ?
C9 Pd1 N3 98.81(8) . 4_755 ?
C16 Pd1 N3 99.27(8) . 4_755 ?
N2 Pd1 N3 81.09(7) . 4_755 ?
N1 Pd1 N3 80.70(8) . 4_755 ?
N3 Pd1 N3 155.70(10) . 4_755 ?
O4 Cl1 O3 111.0(2) . . ?
O4 Cl1 O1 108.8(2) . . ?
O3 Cl1 O1 109.6(2) . . ?
O4 Cl1 O2 112.0(2) . . ?
O3 Cl1 O2 107.73(19) . . ?
O1 Cl1 O2 107.65(19) . . ?
C1 N1 C1 123.5(4) . 4_755 ?
C1 N1 Pd1 117.7(2) . . ?
C1 N1 Pd1 117.7(2) 4_755 . ?
C4 N2 C4 123.4(4) 4_755 . ?
C4 N2 Pd1 116.4(2) 4_755 . ?
C4 N2 Pd1 116.4(2) . . ?
C12 N3 C3 107.6(3) . . ?
C12 N3 C2 106.5(3) . . ?
C3 N3 C2 110.9(2) . . ?
C12 N3 Pd1 119.27(14) . . ?
C3 N3 Pd1 106.26(19) . . ?
C2 N3 Pd1 106.28(19) . . ?
N1 C1 C5 119.6(3) . . ?
N1 C1 C2 112.7(3) . . ?
C5 C1 C2 127.5(3) . . ?
C1 C2 N3 113.3(3) . . ?
C1 C2 H2A 108.9 . . ?
N3 C2 H2A 108.9 . . ?
C1 C2 H2B 108.9 . . ?
N3 C2 H2B 108.9 . . ?
H2A C2 H2B 107.7 . . ?
C4 C3 N3 112.7(3) . . ?
C4 C3 H3A 109.1 . . ?
N3 C3 H3A 109.1 . . ?
C4 C3 H3B 109.1 . . ?
N3 C3 H3B 109.1 . . ?
H3A C3 H3B 107.8 . . ?
N2 C4 C7 119.7(3) . . ?
N2 C4 C3 113.1(3) . . ?
C7 C4 C3 127.1(3) . . ?
C1 C5 C6 117.6(3) . . ?
C1 C5 H5 121.2 . . ?
C6 C5 H5 121.2 . . ?
C5 C6 C5 122.0(4) 4_755 . ?
C5 C6 H6 119.0 4_755 . ?
C5 C6 H6 119.0 . . ?
C8 C7 C4 117.5(3) . . ?
C8 C7 H7 121.2 . . ?
C4 C7 H7 121.2 . . ?
C7 C8 C7 122.0(4) 4_755 . ?
C7 C8 H8 119.0 4_755 . ?
C7 C8 H8 119.0 . . ?
C14 C9 C10 122.2(5) . . ?
C14 C9 Pd1 115.5(4) . . ?
C10 C9 Pd1 122.3(4) . . ?
C11 C10 C9 119.2(4) . . ?
C11 C10 H10 120.4 . . ?
C9 C10 H10 120.4 . . ?
C10 C11 C18 120.0(4) . . ?
C10 C11 H11 120.0 . . ?
C18 C11 H11 120.0 . . ?
N3 C12 H12A 109.5 . . ?
N3 C12 H12B 109.5 . . ?
H12A C12 H12B 109.5 . . ?
N3 C12 H12C 109.5 . . ?
H12A C12 H12C 109.5 . . ?
H12B C12 H12C 109.5 . . ?
C18 C13 C14 121.4(4) . . ?
C18 C13 H13 119.3 . . ?
C14 C13 H13 119.3 . . ?
C9 C14 C13 117.0(5) . . ?
C9 C14 C15 119.3(5) . . ?
C13 C14 C15 123.7(5) . . ?
C14 C15 C17 109.7(3) . 4_755 ?
C14 C15 C17 109.7(3) . . ?
C17 C15 C17 108.7(4) 4_755 . ?
C14 C15 C16 108.6(5) . . ?
C17 C15 C16 110.1(3) 4_755 . ?
C17 C15 C16 110.1(3) . . ?
C15 C16 Pd1 113.2(3) . . ?
C15 C16 H16A 108.9 . . ?
Pd1 C16 H16A 108.9 . . ?
C15 C16 H16B 108.9 . . ?
Pd1 C16 H16B 108.9 . . ?
H16A C16 H16B 107.8 . . ?
C15 C17 H17A 109.5 . . ?
C15 C17 H17B 109.5 . . ?
H17A C17 H17B 109.5 . . ?
C15 C17 H17C 109.5 . . ?
H17A C17 H17C 109.5 . . ?
H17B C17 H17C 109.5 . . ?
C13 C18 C11 120.2(4) . . ?
C13 C18 H18 119.9 . . ?
C11 C18 H18 119.9 . . ?
N1S C1S C2S 178.8(5) . . ?
C1S C2S H2SA 109.5 . . ?
C1S C2S H2SB 109.5 . . ?
H2SA C2S H2SB 109.5 . . ?
C1S C2S H2SC 109.5 . . ?
H2SA C2S H2SC 109.5 . . ?
H2SB C2S H2SC 109.5 . . ?

loop_
_geom_bond_atom_site_label_1
_geom_bond_atom_site_label_2
_geom_bond_distance
_geom_bond_site_symmetry_2
_geom_bond_publ_flag
Pd1 C9 2.008(5) . ?
Pd1 C16 2.056(5) . ?
Pd1 N2 2.063(4) . ?
Pd1 N1 2.066(4) . ?
Pd1 N3 2.1305(18) . ?
Pd1 N3 2.1305(18) 4_755 ?
Cl1 O4 1.410(3) . ?
Cl1 O3 1.417(3) . ?
Cl1 O1 1.421(3) . ?
Cl1 O2 1.438(2) . ?
N1 C1 1.335(4) . ?
N1 C1 1.335(4) 4_755 ?
N2 C4 1.335(4) 4_755 ?
N2 C4 1.335(4) . ?
N3 C12 1.490(3) . ?
N3 C3 1.511(5) . ?
N3 C2 1.513(5) . ?
C1 C5 1.382(4) . ?
C1 C2 1.500(5) . ?
C2 H2A 0.9900 . ?
C2 H2B 0.9900 . ?
C3 C4 1.492(5) . ?
C3 H3A 0.9900 . ?
C3 H3B 0.9900 . ?
C4 C7 1.390(4) . ?
C5 C6 1.383(4) . ?
C5 H5 0.9500 . ?
C6 C5 1.383(4) 4_755 ?
C6 H6 0.9500 . ?
C7 C8 1.385(4) . ?
C7 H7 0.9500 . ?
C8 C7 1.385(4) 4_755 ?
C8 H8 0.9500 . ?
C9 C14 1.389(7) . ?
C9 C10 1.390(6) . ?
C10 C11 1.379(6) . ?
C10 H10 0.9500 . ?
C11 C18 1.383(6) . ?
C11 H11 0.9500 . ?
C12 H12A 0.9800 . ?
C12 H12B 0.9800 . ?
C12 H12C 0.9800 . ?
C13 C18 1.378(7) . ?
C13 C14 1.399(6) . ?
C13 H13 0.9500 . ?
C14 C15 1.511(6) . ?
C15 C17 1.536(4) 4_755 ?
C15 C17 1.536(4) . ?
C15 C16 1.565(7) . ?
C16 H16A 0.9900 . ?
C16 H16B 0.9900 . ?
C17 H17A 0.9800 . ?
C17 H17B 0.9800 . ?
C17 H17C 0.9800 . ?
C18 H18 0.9500 . ?
N1S C1S 1.137(6) . ?
C1S C2S 1.457(6) . ?
C2S H2SA 0.9800 . ?
C2S H2SB 0.9800 . ?
C2S H2SC 0.9800 . ?

loop_
_geom_hbond_atom_site_label_D
_geom_hbond_atom_site_label_H
_geom_hbond_atom_site_label_A
_geom_hbond_distance_DH
_geom_hbond_distance_HA
_geom_hbond_distance_DA
_geom_hbond_angle_DHA
_geom_hbond_site_symmetry_A
C2 H2A O2 0.99 2.52 3.282(5) 133.5 .
C2 H2A O3 0.99 2.44 3.350(5) 152.2 .
C2 H2B O1 0.99 2.43 3.247(5) 139.3 2_664
C3 H3A O2 0.99 2.58 3.529(5) 160.6 2_664
C3 H3B O2 0.99 2.38 3.274(5) 150.5 1_554
C5 H5 O1 0.95 2.58 3.111(4) 115.3 2_664
C2S H2SB O3 0.98 2.35 3.294(5) 162.6 2_675

loop_
_geom_torsion_atom_site_label_1
_geom_torsion_atom_site_label_2
_geom_torsion_atom_site_label_3
_geom_torsion_atom_site_label_4
_geom_torsion
_geom_torsion_site_symmetry_1
_geom_torsion_site_symmetry_2
_geom_torsion_site_symmetry_3
_geom_torsion_site_symmetry_4
_geom_torsion_publ_flag
C1 N1 C1 C5 1.2(7) 4_755 . . . ?
Pd1 N1 C1 C5 168.6(3) . . . . ?
C1 N1 C1 C2 176.9(3) 4_755 . . . ?
Pd1 N1 C1 C2 -15.7(4) . . . . ?
N1 C1 C2 N3 32.5(4) . . . . ?
C5 C1 C2 N3 -152.3(3) . . . . ?
C12 N3 C2 C1 -160.1(3) . . . . ?
C3 N3 C2 C1 83.1(3) . . . . ?
Pd1 N3 C2 C1 -32.0(3) . . . . ?
C12 N3 C3 C4 160.7(3) . . . . ?
C2 N3 C3 C4 -83.2(3) . . . . ?
Pd1 N3 C3 C4 31.9(3) . . . . ?
C4 N2 C4 C7 -4.6(7) 4_755 . . . ?
Pd1 N2 C4 C7 -162.1(3) . . . . ?
C4 N2 C4 C3 178.6(3) 4_755 . . . ?
Pd1 N2 C4 C3 21.0(4) . . . . ?
N3 C3 C4 N2 -36.0(4) . . . . ?
N3 C3 C4 C7 147.4(3) . . . . ?
N1 C1 C5 C6 -0.2(5) . . . . ?
C2 C1 C5 C6 -175.1(4) . . . . ?
C1 C5 C6 C5 -0.7(7) . . . 4_755 ?
N2 C4 C7 C8 1.4(5) . . . . ?
C3 C4 C7 C8 177.8(4) . . . . ?
C4 C7 C8 C7 1.6(7) . . . 4_755 ?
C14 C9 C10 C11 0.000(2) . . . . ?
Pd1 C9 C10 C11 180.000(1) . . . . ?
C9 C10 C11 C18 0.000(2) . . . . ?
C10 C9 C14 C13 0.000(2) . . . . ?
Pd1 C9 C14 C13 180.000(1) . . . . ?
C10 C9 C14 C15 180.000(2) . . . . ?
Pd1 C9 C14 C15 0.000(1) . . . . ?
C18 C13 C14 C9 0.000(2) . . . . ?
C18 C13 C14 C15 180.000(2) . . . . ?
C9 C14 C15 C17 -120.4(3) . . . 4_755 ?
C13 C14 C15 C17 59.6(3) . . . 4_755 ?
C9 C14 C15 C17 120.4(3) . . . . ?
C13 C14 C15 C17 -59.6(3) . . . . ?
C9 C14 C15 C16 0.000(1) . . . . ?
C13 C14 C15 C16 180.000(2) . . . . ?
C14 C15 C16 Pd1 0.000(1) . . . . ?
C17 C15 C16 Pd1 120.1(3) 4_755 . . . ?
C17 C15 C16 Pd1 -120.1(3) . . . . ?
C14 C13 C18 C11 0.000(2) . . . . ?
C10 C11 C18 C13 0.000(3) . . . . ?
